data_4517278
loop_
_publ_author_name
'Mandal, Jayanta'
'Ghorai, Pravat'
'Pal, Kunal'
'Bhaumik, Tanurima'
'Karmakar, Parimal'
'Saha, Amrita'

_publ_section_title
;
 Development of Rhodamine 6G-Based Fluorescent Chemosensors for Al3+-Ion
 Detection: Effect of Ring Strain and Substituent in Enhancing Its Sensing
 Performance
;
_journal_name_full 'ACS Omega'
_journal_paper_doi 10.1021/acsomega.9b02181
_journal_year 2019
_chemical_formula_sum 'C33 H30 Br2 N4 O3'
_chemical_formula_weight 690.43
_space_group_crystal_system triclinic
_space_group_IT_number 2
_space_group_name_Hall '-P 1'
_space_group_name_H-M_alt 'P -1'
_atom_sites_solution_hydrogens mixed
_audit_creation_method SHELXL-2017/1
_cell_angle_alpha 92.659(4)
_cell_angle_beta 106.547(4)
_cell_angle_gamma 95.976(4)
_cell_formula_units_Z 2
_cell_length_a 9.5600(16)
_cell_length_b 12.335(2)
_cell_length_c 13.635(2)
_cell_measurement_reflns_used 462
_cell_measurement_temperature 273(2)
_cell_measurement_theta_max 27.126
_cell_measurement_theta_min 2.191
_cell_volume 1528.0(4)
_computing_structure_refinement 'SHELXL-2017/1 (Sheldrick, 2017)'
_computing_structure_solution 'SHELXT 2014/5 (Sheldrick, 2014)'
_diffrn_ambient_temperature 273(2)
_diffrn_measured_fraction_theta_full 0.999
_diffrn_measured_fraction_theta_max 0.998
_diffrn_measurement_device_type CCD
_diffrn_measurement_method 'omega and phi scans'
_diffrn_radiation_type MoK\a
_diffrn_radiation_wavelength 0.71073
_diffrn_reflns_av_R_equivalents 0.0845
_diffrn_reflns_av_unetI/netI 0.0452
_diffrn_reflns_Laue_measured_fraction_full 0.999
_diffrn_reflns_Laue_measured_fraction_max 0.998
_diffrn_reflns_limit_h_max 12
_diffrn_reflns_limit_h_min -12
_diffrn_reflns_limit_k_max 15
_diffrn_reflns_limit_k_min -15
_diffrn_reflns_limit_l_max 17
_diffrn_reflns_limit_l_min -17
_diffrn_reflns_number 69311
_diffrn_reflns_point_group_measured_fraction_full 0.999
_diffrn_reflns_point_group_measured_fraction_max 0.998
_diffrn_reflns_theta_full 25.242
_diffrn_reflns_theta_max 27.126
_diffrn_reflns_theta_min 2.191
_diffrn_source 'fine-focus sealed tube'
_exptl_absorpt_coefficient_mu 2.693
_exptl_absorpt_correction_type multi-scan
_exptl_absorpt_process_details SADABAS
_exptl_crystal_colour yellow
_exptl_crystal_density_diffrn 1.501
_exptl_crystal_description block
_exptl_crystal_F_000 700
_exptl_crystal_size_max 0.220
_exptl_crystal_size_mid 0.200
_exptl_crystal_size_min 0.020
_exptl_transmission_factor_max 0.7827
_exptl_transmission_factor_min 0.6442
_refine_diff_density_max 1.692
_refine_diff_density_min -1.177
_refine_diff_density_rms 0.084
_refine_ls_extinction_method none
_refine_ls_goodness_of_fit_ref 1.040
_refine_ls_hydrogen_treatment mixed
_refine_ls_matrix_type full
_refine_ls_number_parameters 396
_refine_ls_number_reflns 6741
_refine_ls_number_restraints 0
_refine_ls_restrained_S_all 1.040
_refine_ls_R_factor_all 0.1127
_refine_ls_R_factor_gt 0.0678
_refine_ls_shift/su_max 0.000
_refine_ls_shift/su_mean 0.000
_refine_ls_structure_factor_coef Fsqd
_refine_ls_weighting_details 'w=1/[\s^2^(Fo^2^)+(0.0699P)^2^+4.0636P] where P=(Fo^2^+2Fc^2^)/3'
_refine_ls_weighting_scheme calc
_refine_ls_wR_factor_gt 0.1662
_refine_ls_wR_factor_ref 0.1915
_reflns_Friedel_coverage 0.000
_reflns_number_gt 4237
_reflns_number_total 6741
_reflns_threshold_expression 'I > 2\s(I)'
_cod_data_source_file ao9b02181_si_002.cif
_cod_data_source_block shelx
_cod_original_cell_volume 1528.1(4)
_cod_database_code 4517278
_shelx_shelxl_version_number 2017/1
_shelx_space_group_comment
;
The symmetry employed for this shelxl refinement is uniquely defined
by the following loop, which should always be used as a source of
symmetry information in preference to the above space-group names.
They are only intended as comments.
;

loop_
_space_group_symop_operation_xyz
'x, y, z'
'-x, -y, -z'

loop_
_atom_site_label
_atom_site_type_symbol
_atom_site_fract_x
_atom_site_fract_y
_atom_site_fract_z
_atom_site_U_iso_or_equiv
_atom_site_adp_type
_atom_site_occupancy
_atom_site_site_symmetry_order
_atom_site_calc_flag
_atom_site_refinement_flags_posn
_atom_site_refinement_flags_adp
_atom_site_refinement_flags_occupancy
_atom_site_disorder_assembly
_atom_site_disorder_group
Br1 Br 0.77433(10) 0.56021(6) -0.08147(6) 0.0835(3) Uani 1 1 d . . . . .
Br2 Br 0.5893(2) 0.13945(11) 0.02339(14) 0.0611(3) Uani 0.75 1 d . . P A 2
O1 O 0.5221(4) 0.9232(3) 0.2481(3) 0.0472(8) Uani 1 1 d . . . . .
O2 O 0.6876(5) 0.4944(3) 0.4856(3) 0.0662(11) Uani 1 1 d . . . . .
O3 O 0.7094(4) 0.6290(3) 0.1154(3) 0.0599(10) Uani 1 1 d . . . . .
H3'' H 0.697486 0.647664 0.170699 0.090 Uiso 1 1 calc R U . . .
N1 N 0.6311(4) 0.6359(3) 0.3816(3) 0.0394(9) Uani 1 1 d . . . . .
N2 N 0.6418(4) 0.5958(3) 0.2881(3) 0.0475(10) Uani 1 1 d . . . . .
N3 N 0.0165(5) 0.7889(4) 0.1395(4) 0.0524(12) Uani 1 1 d . . . . .
C1 C 0.9507(12) 1.2452(10) 0.2936(10) 0.144(5) Uani 1 1 d . . . . .
H11 H 0.869710 1.222703 0.319488 0.216 Uiso 1 1 calc R U . . .
H12 H 0.924613 1.300829 0.247064 0.216 Uiso 1 1 calc R U . . .
H1 H 1.034866 1.273760 0.349707 0.216 Uiso 1 1 calc R U . . .
C2 C 0.9852(9) 1.1528(8) 0.2405(8) 0.108(3) Uani 1 1 d . . . . .
H2A H 1.067481 1.176097 0.214942 0.130 Uiso 1 1 calc R U . . .
H2B H 0.901524 1.126800 0.181870 0.130 Uiso 1 1 calc R U . . .
N4 N 1.0221(6) 1.0632(5) 0.3051(4) 0.0743(16) Uani 1 1 d . . . . .
H14 H 1.113460 1.057653 0.333564 0.089 Uiso 1 1 calc R U . . .
C4 C 0.9181(6) 0.9867(5) 0.3232(4) 0.0523(13) Uani 1 1 d . . . . .
C5 C 0.7694(6) 0.9893(4) 0.2780(4) 0.0511(13) Uani 1 1 d . . . . .
H10 H 0.738198 1.043671 0.234771 0.061 Uiso 1 1 calc R U . . .
C6 C 0.6663(5) 0.9111(4) 0.2969(4) 0.0428(11) Uani 1 1 d . . . . .
C7 C 0.7086(5) 0.8303(4) 0.3613(3) 0.0390(10) Uani 1 1 d . . . . .
C8 C 0.5951(5) 0.7501(4) 0.3875(3) 0.0366(10) Uani 1 1 d . . . . .
C9 C 0.6343(6) 0.4948(5) 0.2668(4) 0.0553(14) Uani 1 1 d . . . . .
H23 H 0.619495 0.446885 0.314606 0.066 Uiso 1 1 calc R U . . .
C10 C 0.6482(5) 0.4497(5) 0.1681(4) 0.0487(12) Uani 1 1 d . . . . .
C11 C 0.6868(6) 0.5213(4) 0.1001(4) 0.0501(13) Uani 1 1 d . . . . .
C12 C 0.7063(6) 0.4728(5) 0.0092(4) 0.0558(14) Uani 1 1 d . . . . .
C13 C 0.6782(6) 0.3630(4) -0.0137(4) 0.0534(13) Uani 1 1 d . . . . .
H2 H 0.687897 0.332073 -0.074519 0.064 Uiso 1 1 calc R U . . .
C14 C -0.1821(7) 0.8723(5) 0.0251(5) 0.0693(17) Uani 1 1 d . . . . .
H3 H -0.222022 0.802917 -0.012668 0.104 Uiso 1 1 calc R U . . .
H4 H -0.200667 0.929645 -0.020412 0.104 Uiso 1 1 calc R U . . .
H27 H -0.227581 0.882913 0.078531 0.104 Uiso 1 1 calc R U . . .
C15 C -0.0190(6) 0.8743(5) 0.0717(5) 0.0583(14) Uani 1 1 d . . . . .
H26 H 0.026906 0.866310 0.017310 0.070 Uiso 1 1 calc R U . . .
H25 H 0.020855 0.944561 0.109609 0.070 Uiso 1 1 calc R U . . .
C16 C 0.1553(5) 0.7785(4) 0.1976(3) 0.0387(10) Uani 1 1 d . . . . .
C17 C 0.2733(5) 0.8539(4) 0.1958(3) 0.0400(11) Uani 1 1 d . . . . .
H5 H 0.257446 0.911763 0.154261 0.048 Uiso 1 1 calc R U . . .
C18 C 0.4140(5) 0.8431(4) 0.2556(3) 0.0374(10) Uani 1 1 d . . . . .
C19 C 0.4424(5) 0.7589(4) 0.3191(3) 0.0373(10) Uani 1 1 d . . . . .
C20 C 0.3229(5) 0.6850(4) 0.3204(4) 0.0426(11) Uani 1 1 d . . . . .
H9 H 0.339509 0.628138 0.363108 0.051 Uiso 1 1 calc R U . . .
C21 C 0.1816(5) 0.6918(4) 0.2617(4) 0.0422(11) Uani 1 1 d . . . . .
C22 C 0.0566(6) 0.6093(5) 0.2678(5) 0.0617(16) Uani 1 1 d . . . . .
H6 H 0.093863 0.558317 0.316963 0.093 Uiso 1 1 calc R U . . .
H8 H 0.011540 0.570649 0.201634 0.093 Uiso 1 1 calc R U . . .
H7 H -0.015006 0.646357 0.288507 0.093 Uiso 1 1 calc R U . . .
C23 C 0.9652(6) 0.9038(4) 0.3883(4) 0.0479(12) Uani 1 1 d . . . . .
C24 C 1.1251(6) 0.8986(5) 0.4379(5) 0.0598(15) Uani 1 1 d . . . . .
H16 H 1.166733 0.963479 0.482610 0.090 Uiso 1 1 calc R U . . .
H15 H 1.174479 0.893198 0.385936 0.090 Uiso 1 1 calc R U . . .
H17 H 1.136791 0.835616 0.476950 0.090 Uiso 1 1 calc R U . . .
C25 C 0.8590(6) 0.8287(4) 0.4055(4) 0.0467(12) Uani 1 1 d . . . . .
H18 H 0.889351 0.774107 0.448701 0.056 Uiso 1 1 calc R U . . .
C26 C 0.6029(5) 0.7631(4) 0.5000(4) 0.0412(11) Uani 1 1 d . . . . .
C27 C 0.5762(6) 0.8522(5) 0.5536(4) 0.0545(13) Uani 1 1 d . . . . .
H19 H 0.549091 0.915010 0.521712 0.065 Uiso 1 1 calc R U . . .
C28 C 0.5914(6) 0.8443(5) 0.6576(5) 0.0622(16) Uani 1 1 d . . . . .
H24 H 0.575700 0.903628 0.695989 0.075 Uiso 1 1 calc R U . . .
C29 C 0.6289(6) 0.7514(5) 0.7048(4) 0.0621(16) Uani 1 1 d . . . . .
H20 H 0.638514 0.748739 0.774429 0.074 Uiso 1 1 calc R U . . .
C30 C 0.6525(6) 0.6624(5) 0.6503(4) 0.0564(14) Uani 1 1 d . . . . .
H21 H 0.676995 0.598999 0.681962 0.068 Uiso 1 1 calc R U . . .
C31 C 0.6389(5) 0.6691(4) 0.5479(4) 0.0427(11) Uani 1 1 d . . . . .
C32 C 0.6566(5) 0.5858(4) 0.4728(4) 0.0441(11) Uani 1 1 d . . . . .
C34 C 0.6221(6) 0.3405(5) 0.1462(5) 0.0584(14) Uani 1 1 d . . . . .
H22 H 0.595923 0.294922 0.192255 0.070 Uiso 1 1 calc R U . . .
C333 C 0.6347(6) 0.2976(5) 0.0550(4) 0.0563(14) Uani 1 1 d . . . . .
Br2' Br 0.5996(8) 0.1785(5) 0.0489(6) 0.1076(19) Uani 0.25 1 d . . P A 2
H3' H -0.042(6) 0.743(4) 0.134(4) 0.039(15) Uiso 1 1 d . . . . .

loop_
_atom_site_aniso_label
_atom_site_aniso_U_11
_atom_site_aniso_U_22
_atom_site_aniso_U_33
_atom_site_aniso_U_23
_atom_site_aniso_U_13
_atom_site_aniso_U_12
Br1 0.1188(7) 0.0655(4) 0.0738(5) 0.0100(3) 0.0417(4) 0.0052(4)
Br2 0.0764(7) 0.0363(5) 0.0710(6) -0.0134(4) 0.0304(5) -0.0083(5)
O1 0.0392(19) 0.0453(19) 0.051(2) 0.0170(15) 0.0055(15) -0.0083(15)
O2 0.092(3) 0.045(2) 0.059(2) 0.0140(18) 0.012(2) 0.017(2)
O3 0.071(3) 0.051(2) 0.061(2) 0.0093(18) 0.024(2) 0.0022(19)
N1 0.046(2) 0.035(2) 0.037(2) 0.0013(16) 0.0115(17) 0.0044(17)
N2 0.037(2) 0.047(2) 0.055(3) -0.0112(19) 0.0115(19) -0.0006(18)
N3 0.043(3) 0.050(3) 0.058(3) 0.017(2) 0.006(2) -0.002(2)
C1 0.104(8) 0.122(9) 0.171(11) 0.056(8) -0.010(7) -0.026(7)
C2 0.063(5) 0.115(7) 0.135(8) 0.038(6) 0.020(5) -0.034(5)
N4 0.050(3) 0.087(4) 0.080(4) 0.023(3) 0.016(3) -0.019(3)
C4 0.048(3) 0.059(3) 0.050(3) 0.001(2) 0.021(2) -0.012(2)
C5 0.053(3) 0.051(3) 0.044(3) 0.011(2) 0.011(2) -0.012(2)
C6 0.046(3) 0.045(3) 0.036(2) 0.003(2) 0.011(2) -0.005(2)
C7 0.043(3) 0.038(2) 0.035(2) -0.0002(19) 0.011(2) -0.001(2)
C8 0.039(3) 0.035(2) 0.035(2) 0.0038(18) 0.011(2) 0.0019(19)
C9 0.057(3) 0.053(3) 0.061(3) 0.009(3) 0.027(3) 0.001(3)
C10 0.035(3) 0.064(3) 0.048(3) 0.010(2) 0.014(2) 0.000(2)
C11 0.039(3) 0.044(3) 0.059(3) -0.004(2) 0.003(2) 0.003(2)
C12 0.048(3) 0.066(4) 0.049(3) -0.003(3) 0.008(2) 0.008(3)
C13 0.055(3) 0.061(3) 0.043(3) -0.004(2) 0.013(2) 0.008(3)
C14 0.058(4) 0.064(4) 0.079(4) 0.025(3) 0.006(3) 0.011(3)
C15 0.048(3) 0.060(3) 0.062(3) 0.024(3) 0.008(3) 0.005(3)
C16 0.041(3) 0.038(2) 0.036(2) 0.0030(19) 0.011(2) 0.003(2)
C17 0.044(3) 0.038(2) 0.037(2) 0.0094(19) 0.009(2) 0.002(2)
C18 0.040(3) 0.033(2) 0.036(2) 0.0033(18) 0.010(2) -0.0034(19)
C19 0.041(3) 0.033(2) 0.037(2) 0.0052(18) 0.012(2) 0.0014(19)
C20 0.044(3) 0.034(2) 0.048(3) 0.012(2) 0.011(2) 0.003(2)
C21 0.039(3) 0.040(3) 0.048(3) 0.007(2) 0.013(2) 0.002(2)
C22 0.046(3) 0.056(3) 0.078(4) 0.027(3) 0.012(3) -0.005(3)
C23 0.043(3) 0.058(3) 0.042(3) -0.006(2) 0.016(2) -0.004(2)
C24 0.046(3) 0.070(4) 0.064(4) -0.008(3) 0.023(3) -0.003(3)
C25 0.046(3) 0.048(3) 0.045(3) 0.001(2) 0.014(2) 0.003(2)
C26 0.040(3) 0.041(3) 0.041(3) -0.002(2) 0.013(2) -0.006(2)
C27 0.056(3) 0.055(3) 0.052(3) -0.002(2) 0.016(3) 0.003(3)
C28 0.060(4) 0.072(4) 0.056(3) -0.019(3) 0.028(3) -0.006(3)
C29 0.063(4) 0.079(4) 0.041(3) -0.004(3) 0.020(3) -0.018(3)
C30 0.058(3) 0.062(3) 0.043(3) 0.010(3) 0.011(3) -0.009(3)
C31 0.042(3) 0.047(3) 0.035(2) 0.002(2) 0.010(2) -0.010(2)
C32 0.045(3) 0.044(3) 0.038(3) 0.007(2) 0.005(2) -0.001(2)
C34 0.054(3) 0.055(3) 0.070(4) 0.005(3) 0.025(3) 0.000(3)
C333 0.050(3) 0.065(4) 0.054(3) 0.001(3) 0.015(3) 0.008(3)
Br2' 0.098(4) 0.105(5) 0.132(6) 0.042(3) 0.046(4) 0.018(4)

loop_
_atom_type_symbol
_atom_type_description
_atom_type_scat_dispersion_real
_atom_type_scat_dispersion_imag
_atom_type_scat_source
C C 0.0033 0.0016 'International Tables Vol C Tables 4.2.6.8 and 6.1.1.4'
H H 0.0000 0.0000 'International Tables Vol C Tables 4.2.6.8 and 6.1.1.4'
N N 0.0061 0.0033 'International Tables Vol C Tables 4.2.6.8 and 6.1.1.4'
O O 0.0106 0.0060 'International Tables Vol C Tables 4.2.6.8 and 6.1.1.4'
Br Br -0.2901 2.4595 'International Tables Vol C Tables 4.2.6.8 and 6.1.1.4'

loop_
_geom_angle_atom_site_label_1
_geom_angle_atom_site_label_2
_geom_angle_atom_site_label_3
_geom_angle
Br2' Br2 C333 25.5(9)
C6 O1 C18 118.1(4)
C11 O3 H3'' 109.5
N2 N1 C32 128.6(4)
N2 N1 C8 116.2(4)
C32 N1 C8 115.1(4)
C9 N2 N1 120.9(5)
C16 N3 C15 123.7(5)
C16 N3 H3' 119(4)
C15 N3 H3' 117(4)
C2 C1 H11 109.5
C2 C1 H12 109.5
H11 C1 H12 109.5
C2 C1 H1 109.5
H11 C1 H1 109.5
H12 C1 H1 109.5
C1 C2 N4 113.0(9)
C1 C2 H2A 109.0
N4 C2 H2A 109.0
C1 C2 H2B 109.0
N4 C2 H2B 109.0
H2A C2 H2B 107.8
C4 N4 C2 123.4(6)
C4 N4 H14 118.3
C2 N4 H14 118.3
N4 C4 C5 121.3(5)
N4 C4 C23 119.0(5)
C5 C4 C23 119.7(5)
C4 C5 C6 120.4(5)
C4 C5 H10 119.8
C6 C5 H10 119.8
C7 C6 O1 123.9(4)
C7 C6 C5 121.3(5)
O1 C6 C5 114.8(4)
C6 C7 C25 117.3(4)
C6 C7 C8 121.0(4)
C25 C7 C8 121.6(4)
N1 C8 C19 110.9(3)
N1 C8 C26 99.4(3)
C19 C8 C26 111.6(4)
N1 C8 C7 111.5(4)
C19 C8 C7 110.9(4)
C26 C8 C7 112.1(4)
N2 C9 C10 122.1(5)
N2 C9 H23 119.0
C10 C9 H23 119.0
C34 C10 C11 122.2(5)
C34 C10 C9 118.4(5)
C11 C10 C9 119.4(5)
O3 C11 C10 125.2(5)
O3 C11 C12 118.0(5)
C10 C11 C12 116.8(5)
C13 C12 C11 121.0(5)
C13 C12 Br1 118.7(4)
C11 C12 Br1 120.3(4)
C12 C13 C333 119.0(5)
C12 C13 H2 120.5
C333 C13 H2 120.5
C15 C14 H3 109.5
C15 C14 H4 109.5
H3 C14 H4 109.5
C15 C14 H27 109.5
H3 C14 H27 109.5
H4 C14 H27 109.5
N3 C15 C14 112.3(5)
N3 C15 H26 109.2
C14 C15 H26 109.2
N3 C15 H25 109.2
C14 C15 H25 109.2
H26 C15 H25 107.9
N3 C16 C17 120.7(4)
N3 C16 C21 120.4(4)
C17 C16 C21 118.9(4)
C18 C17 C16 120.3(4)
C18 C17 H5 119.9
C16 C17 H5 119.9
C19 C18 O1 123.1(4)
C19 C18 C17 121.8(4)
O1 C18 C17 115.1(4)
C18 C19 C20 117.0(4)
C18 C19 C8 121.7(4)
C20 C19 C8 121.3(4)
C21 C20 C19 123.3(4)
C21 C20 H9 118.4
C19 C20 H9 118.4
C20 C21 C16 118.7(4)
C20 C21 C22 120.5(4)
C16 C21 C22 120.8(4)
C21 C22 H6 109.5
C21 C22 H8 109.5
H6 C22 H8 109.5
C21 C22 H7 109.5
H6 C22 H7 109.5
H8 C22 H7 109.5
C25 C23 C4 117.9(5)
C25 C23 C24 121.2(5)
C4 C23 C24 120.9(5)
C23 C24 H16 109.5
C23 C24 H15 109.5
H16 C24 H15 109.5
C23 C24 H17 109.5
H16 C24 H17 109.5
H15 C24 H17 109.5
C23 C25 C7 123.4(5)
C23 C25 H18 118.3
C7 C25 H18 118.3
C27 C26 C31 120.7(5)
C27 C26 C8 128.1(5)
C31 C26 C8 111.2(4)
C26 C27 C28 117.2(5)
C26 C27 H19 121.4
C28 C27 H19 121.4
C29 C28 C27 121.8(5)
C29 C28 H24 119.1
C27 C28 H24 119.1
C28 C29 C30 120.6(5)
C28 C29 H20 119.7
C30 C29 H20 119.7
C29 C30 C31 118.4(6)
C29 C30 H21 120.8
C31 C30 H21 120.8
C30 C31 C26 121.3(5)
C30 C31 C32 129.1(5)
C26 C31 C32 109.5(4)
O2 C32 N1 126.3(5)
O2 C32 C31 128.9(5)
N1 C32 C31 104.8(4)
C10 C34 C333 118.9(5)
C10 C34 H22 120.5
C333 C34 H22 120.5
C34 C333 C13 121.9(5)
C34 C333 Br2' 108.5(6)
C13 C333 Br2' 129.6(5)
C34 C333 Br2 117.9(4)
C13 C333 Br2 120.2(4)
Br2' C333 Br2 9.5(3)
Br2 Br2' C333 145.0(12)

loop_
_geom_bond_atom_site_label_1
_geom_bond_atom_site_label_2
_geom_bond_distance
Br1 C12 1.884(6)
Br2 Br2' 0.564(6)
Br2 C333 1.955(6)
O1 C6 1.377(6)
O1 C18 1.383(5)
O2 C32 1.204(6)
O3 C11 1.321(6)
O3 H3'' 0.8200
N1 N2 1.381(6)
N1 C32 1.384(6)
N1 C8 1.488(6)
N2 C9 1.256(7)
N3 C16 1.361(6)
N3 C15 1.438(7)
N3 H3' 0.74(5)
C1 C2 1.438(15)
C1 H11 0.9600
C1 H12 0.9600
C1 H1 0.9600
C2 N4 1.455(10)
C2 H2A 0.9700
C2 H2B 0.9700
N4 C4 1.381(7)
N4 H14 0.8600
C4 C5 1.383(8)
C4 C23 1.409(8)
C5 C6 1.392(7)
C5 H10 0.9300
C6 C7 1.376(7)
C7 C25 1.395(7)
C7 C8 1.521(6)
C8 C19 1.510(6)
C8 C26 1.514(6)
C9 C10 1.479(8)
C9 H23 0.9300
C10 C34 1.348(8)
C10 C11 1.407(7)
C11 C12 1.419(8)
C12 C13 1.356(8)
C13 C333 1.387(8)
C13 H2 0.9300
C14 C15 1.503(8)
C14 H3 0.9600
C14 H4 0.9600
C14 H27 0.9600
C15 H26 0.9700
C15 H25 0.9700
C16 C17 1.392(6)
C16 C21 1.410(7)
C17 C18 1.384(7)
C17 H5 0.9300
C18 C19 1.382(6)
C19 C20 1.390(6)
C20 C21 1.374(7)
C20 H9 0.9300
C21 C22 1.510(7)
C22 H6 0.9600
C22 H8 0.9600
C22 H7 0.9600
C23 C25 1.380(7)
C23 C24 1.495(8)
C24 H16 0.9600
C24 H15 0.9600
C24 H17 0.9600
C25 H18 0.9300
C26 C27 1.378(7)
C26 C31 1.385(7)
C27 C28 1.392(8)
C27 H19 0.9300
C28 C29 1.371(9)
C28 H24 0.9300
C29 C30 1.371(8)
C29 H20 0.9300
C30 C31 1.372(7)
C30 H21 0.9300
C31 C32 1.473(7)
C34 C333 1.370(8)
C34 H22 0.9300
C333 Br2' 1.466(8)

loop_
_geom_hbond_atom_site_label_D
_geom_hbond_atom_site_label_H
_geom_hbond_atom_site_label_A
_geom_hbond_distance_DH
_geom_hbond_distance_HA
_geom_hbond_distance_DA
_geom_hbond_angle_DHA
_geom_hbond_site_symmetry_A
_geom_hbond_publ_flag
C9 H23 O2 0.93 2.27 2.881(7) 123.1 . yes
C14 H3 Br1 0.96 3.09 3.988(7) 156.5 1_455 yes
C9 H23 O2 0.93 2.27 2.881(7) 123.1 . yes
C14 H3 Br1 0.96 3.09 3.988(7) 156.5 1_455 yes

loop_
_geom_torsion_atom_site_label_1
_geom_torsion_atom_site_label_2
_geom_torsion_atom_site_label_3
_geom_torsion_atom_site_label_4
_geom_torsion
C32 N1 N2 C9 21.8(7)
C8 N1 N2 C9 -161.7(5)
C1 C2 N4 C4 82.9(9)
C2 N4 C4 C5 1.5(10)
C2 N4 C4 C23 -179.1(7)
N4 C4 C5 C6 179.7(5)
C23 C4 C5 C6 0.4(8)
C18 O1 C6 C7 -7.0(7)
C18 O1 C6 C5 174.3(4)
C4 C5 C6 C7 0.7(8)
C4 C5 C6 O1 179.5(5)
O1 C6 C7 C25 -179.8(4)
C5 C6 C7 C25 -1.1(7)
O1 C6 C7 C8 -3.1(7)
C5 C6 C7 C8 175.6(4)
N2 N1 C8 C19 65.6(5)
C32 N1 C8 C19 -117.4(4)
N2 N1 C8 C26 -176.8(4)
C32 N1 C8 C26 0.1(5)
N2 N1 C8 C7 -58.5(5)
C32 N1 C8 C7 118.5(4)
C6 C7 C8 N1 135.2(4)
C25 C7 C8 N1 -48.2(6)
C6 C7 C8 C19 11.1(6)
C25 C7 C8 C19 -172.3(4)
C6 C7 C8 C26 -114.4(5)
C25 C7 C8 C26 62.2(6)
N1 N2 C9 C10 -178.8(4)
N2 C9 C10 C34 -172.5(5)
N2 C9 C10 C11 7.1(8)
C34 C10 C11 O3 177.8(5)
C9 C10 C11 O3 -1.7(8)
C34 C10 C11 C12 -3.8(8)
C9 C10 C11 C12 176.7(5)
O3 C11 C12 C13 -176.8(5)
C10 C11 C12 C13 4.7(8)
O3 C11 C12 Br1 3.9(7)
C10 C11 C12 Br1 -174.6(4)
C11 C12 C13 C333 -2.2(8)
Br1 C12 C13 C333 177.0(4)
C16 N3 C15 C14 -174.4(5)
C15 N3 C16 C17 1.4(8)
C15 N3 C16 C21 -179.5(5)
N3 C16 C17 C18 179.6(5)
C21 C16 C17 C18 0.5(7)
C6 O1 C18 C19 7.8(7)
C6 O1 C18 C17 -173.2(4)
C16 C17 C18 C19 -0.5(7)
C16 C17 C18 O1 -179.6(4)
O1 C18 C19 C20 179.0(4)
C17 C18 C19 C20 0.0(7)
O1 C18 C19 C8 1.5(7)
C17 C18 C19 C8 -177.4(4)
N1 C8 C19 C18 -134.8(4)
C26 C8 C19 C18 115.4(5)
C7 C8 C19 C18 -10.4(6)
N1 C8 C19 C20 47.8(6)
C26 C8 C19 C20 -62.0(6)
C7 C8 C19 C20 172.3(4)
C18 C19 C20 C21 0.6(7)
C8 C19 C20 C21 178.1(5)
C19 C20 C21 C16 -0.7(8)
C19 C20 C21 C22 -179.4(5)
N3 C16 C21 C20 -179.0(5)
C17 C16 C21 C20 0.1(7)
N3 C16 C21 C22 -0.3(8)
C17 C16 C21 C22 178.8(5)
N4 C4 C23 C25 179.7(5)
C5 C4 C23 C25 -0.9(8)
N4 C4 C23 C24 0.3(8)
C5 C4 C23 C24 179.7(5)
C4 C23 C25 C7 0.4(8)
C24 C23 C25 C7 179.8(5)
C6 C7 C25 C23 0.6(7)
C8 C7 C25 C23 -176.2(4)
N1 C8 C26 C27 -178.2(5)
C19 C8 C26 C27 -61.2(6)
C7 C8 C26 C27 63.9(7)
N1 C8 C26 C31 0.3(5)
C19 C8 C26 C31 117.3(4)
C7 C8 C26 C31 -117.6(4)
C31 C26 C27 C28 1.9(8)
C8 C26 C27 C28 -179.7(5)
C26 C27 C28 C29 -1.1(8)
C27 C28 C29 C30 -0.2(9)
C28 C29 C30 C31 0.6(8)
C29 C30 C31 C26 0.2(8)
C29 C30 C31 C32 -179.3(5)
C27 C26 C31 C30 -1.5(7)
C8 C26 C31 C30 179.9(5)
C27 C26 C31 C32 178.1(4)
C8 C26 C31 C32 -0.6(5)
N2 N1 C32 O2 -3.3(8)
C8 N1 C32 O2 -179.8(5)
N2 N1 C32 C31 176.1(4)
C8 N1 C32 C31 -0.4(5)
C30 C31 C32 O2 -0.5(9)
C26 C31 C32 O2 180.0(5)
C30 C31 C32 N1 -179.9(5)
C26 C31 C32 N1 0.6(5)
C11 C10 C34 C333 0.5(9)
C9 C10 C34 C333 -180.0(5)
C10 C34 C333 C13 2.2(9)
C10 C34 C333 Br2' -179.4(5)
C10 C34 C333 Br2 -177.9(4)
C12 C13 C333 C34 -1.3(9)
C12 C13 C333 Br2' -179.3(6)
C12 C13 C333 Br2 178.7(4)
C34 C333 Br2' Br2 172(2)
C13 C333 Br2' Br2 -10(2)
